data_7219864
loop_
_publ_author_name
'Yu, Qiong'
'Wang, Zhixin'
'Yang, Hongwei'
'Wu, Bo'
'Lin, Qiuhan'
'Ju, Xuehai'
'Lu, Chunxu'
'Cheng, Guangbin'

_publ_section_title
;
 N-Trinitroethyl-substituted azoxyfurazan: high detonation performance
 energetic materials
;
_journal_name_full 'RSC Adv.'
_journal_paper_doi 10.1039/C5RA03230J
_journal_year 2015
_chemical_formula_moiety 'C8 H4 N16 O19'
_chemical_formula_sum 'C8 H4 N16 O19'
_chemical_formula_weight 628.27
_chemical_name_systematic
; 
 ? 
;
_space_group_IT_number 14
_symmetry_cell_setting Monoclinic'
_symmetry_space_group_name_Hall '-P 2yn'
_symmetry_space_group_name_H-M 'P 1 21/n 1'
_atom_sites_solution_hydrogens geom
_atom_sites_solution_primary direct
_atom_sites_solution_secondary difmap
_audit_creation_method SHELXL-97
_audit_update_record
;
2014-04-01 deposited with the CCDC.
2015-03-12 downloaded from the CCDC.
;
_cell_angle_alpha 90.00
_cell_angle_beta 99.571(3)
_cell_angle_gamma 90.00
_cell_formula_units_Z 2
_cell_length_a 7.6635(6)
_cell_length_b 9.5134(7)
_cell_length_c 15.1332(12)
_cell_measurement_reflns_used 1967
_cell_measurement_temperature 173(2)
_cell_measurement_theta_max 25.46
_cell_measurement_theta_min 3.22
_cell_volume 1087.94(15)
_computing_structure_refinement 'SHELXL-97 (Sheldrick, 1997)'
_computing_structure_solution 'SHELXS-97 (Sheldrick, 1990)'
_diffrn_ambient_temperature 173(2)
_diffrn_measured_fraction_theta_full 0.980
_diffrn_measured_fraction_theta_max 0.980
_diffrn_measurement_device_type 'PHOTON 100 CMOS detector'
_diffrn_measurement_method 'omega scan'
_diffrn_radiation_monochromator 'TRIUMPH curved crystal monochromator'
_diffrn_radiation_source 'fine-focus sealed tube'
_diffrn_radiation_type MoK\a
_diffrn_radiation_wavelength 0.71073
_diffrn_reflns_av_R_equivalents 0.0412
_diffrn_reflns_av_sigmaI/netI 0.0463
_diffrn_reflns_limit_h_max 9
_diffrn_reflns_limit_h_min -9
_diffrn_reflns_limit_k_max 11
_diffrn_reflns_limit_k_min -11
_diffrn_reflns_limit_l_max 18
_diffrn_reflns_limit_l_min -18
_diffrn_reflns_number 6057
_diffrn_reflns_theta_full 25.90
_diffrn_reflns_theta_max 25.90
_diffrn_reflns_theta_min 3.22
_exptl_absorpt_coefficient_mu 0.189
_exptl_absorpt_correction_T_max 0.9705
_exptl_absorpt_correction_T_min 0.9318
_exptl_absorpt_correction_type multi-scan
_exptl_absorpt_process_details 'SADABS (Bruker, 2000)'
_exptl_crystal_density_diffrn 1.918
_exptl_crystal_density_method 'not measured'
_exptl_crystal_F_000 632
_exptl_crystal_size_max 0.38
_exptl_crystal_size_mid 0.21
_exptl_crystal_size_min 0.16
_refine_diff_density_max 0.162
_refine_diff_density_min -0.236
_refine_diff_density_rms 0.046
_refine_ls_extinction_method none
_refine_ls_goodness_of_fit_ref 1.019
_refine_ls_hydrogen_treatment constr
_refine_ls_matrix_type full
_refine_ls_number_parameters 388
_refine_ls_number_reflns 2074
_refine_ls_number_restraints 524
_refine_ls_restrained_S_all 1.009
_refine_ls_R_factor_all 0.0735
_refine_ls_R_factor_gt 0.0350
_refine_ls_shift/su_max 0.002
_refine_ls_shift/su_mean 0.000
_refine_ls_structure_factor_coef Fsqd
_refine_ls_weighting_details 'calc w=1/[\s^2^(Fo^2^)+(0.0404P)^2^+0.0000P] where P=(Fo^2^+2Fc^2^)/3'
_refine_ls_weighting_scheme calc
_refine_ls_wR_factor_gt 0.0727
_refine_ls_wR_factor_ref 0.0814
_reflns_number_gt 1417
_reflns_number_total 2074
_reflns_threshold_expression >2sigma(I)
_cod_data_source_file c5ra03230j2.cif
_cod_data_source_block 2
_cod_original_sg_symbol_H-M P2(1)/n
_cod_database_code 7219864

loop_
_symmetry_equiv_pos_as_xyz
'x, y, z'
'-x+1/2, y+1/2, -z+1/2'
'-x, -y, -z'
'x-1/2, -y-1/2, z-1/2'

loop_
_atom_site_label
_atom_site_type_symbol
_atom_site_fract_x
_atom_site_fract_y
_atom_site_fract_z
_atom_site_U_iso_or_equiv
_atom_site_adp_type
_atom_site_occupancy
_atom_site_symmetry_multiplicity
_atom_site_calc_flag
_atom_site_refinement_flags
C3 C -0.066(2) 0.7245(16) -0.2592(9) 0.023(3) Uani 0.50 1 d PDU
H3A H -0.1785 0.7154 -0.2977 0.028 Uiso 0.50 1 d PR
H3B H -0.0295 0.8210 -0.2595 0.028 Uiso 0.50 1 d PR
C4 C 0.0489(14) 0.6185(11) -0.2982(7) 0.020(2) Uani 0.50 1 d PDU
C7 C 0.093(2) 0.2675(14) 0.2657(8) 0.0098(19) Uani 0.50 1 d PDU
H7A H 0.0225 0.1842 0.2525 0.012 Uiso 0.50 1 d PR
H7B H 0.1958 0.2430 0.3081 0.012 Uiso 0.50 1 d PR
C8 C -0.0369(14) 0.3644(11) 0.3032(7) 0.016(2) Uani 0.50 1 d PDU
N1 N 0.0150(15) 0.5747(8) 0.0283(12) 0.0252(17) Uani 0.50 1 d PU
N2 N -0.0008(16) 0.4751(7) -0.0260(12) 0.027(2) Uani 0.50 1 d PU
O2 O 0.1314(11) 0.9163(7) -0.0212(5) 0.0313(15) Uani 0.50 1 d PDU
N3 N 0.1275(10) 0.8052(7) 0.0363(5) 0.0279(18) Uani 0.50 1 d PDU
C1 C 0.0394(14) 0.7090(7) -0.0118(7) 0.0218(18) Uani 0.50 1 d PDU
C2 C -0.021(2) 0.7596(12) -0.1000(8) 0.020(2) Uani 0.50 1 d PDU
N4 N 0.0353(16) 0.8874(11) -0.1051(5) 0.0234(17) Uani 0.50 1 d PDU
N5 N -0.1048(18) 0.683(2) -0.1715(9) 0.023(3) Uani 0.50 1 d PDU
N6 N -0.2763(15) 0.6306(16) -0.1644(6) 0.030(2) Uani 0.50 1 d PDU
N7 N 0.2122(19) 0.5831(15) -0.2290(9) 0.028(3) Uani 0.50 1 d PDU
N8 N -0.048(3) 0.4853(19) -0.3356(11) 0.029(3) Uani 0.50 1 d PDU
N9 N 0.118(2) 0.695(3) -0.3740(16) 0.033(3) Uani 0.50 1 d PDU
O11 O -0.1162(10) 0.1292(7) 0.0010(5) 0.0326(18) Uani 0.50 1 d PDU
N10 N -0.1103(11) 0.2510(6) -0.0463(5) 0.0289(16) Uani 0.50 1 d PDU
C5 C -0.0224(11) 0.3426(8) 0.0083(6) 0.0177(17) Uani 0.50 1 d PDU
C6 C 0.032(2) 0.2737(11) 0.0923(8) 0.017(2) Uani 0.50 1 d PDU
N11 N -0.0214(17) 0.1454(11) 0.0872(6) 0.029(2) Uani 0.50 1 d PDU
N12 N 0.1269(16) 0.3159(18) 0.1794(8) 0.0119(19) Uani 0.50 1 d PDU
N13 N 0.2972(14) 0.3720(14) 0.1773(7) 0.0166(18) Uani 0.50 1 d PDU
N14 N -0.1926(17) 0.4185(13) 0.2355(8) 0.018(2) Uani 0.50 1 d PDU
N15 N 0.048(3) 0.5003(19) 0.3405(11) 0.028(3) Uani 0.50 1 d PDU
N16 N -0.115(2) 0.300(3) 0.3805(15) 0.029(3) Uani 0.50 1 d PDU
O1 O 0.0005(5) 0.5763(3) 0.1087(2) 0.0553(9) Uani 0.50 1 d PU
O3 O -0.367(2) 0.5921(19) -0.2345(9) 0.027(2) Uani 0.50 1 d PDU
O4 O -0.318(2) 0.6328(12) -0.0912(8) 0.031(2) Uani 0.50 1 d PDU
O5 O 0.274(2) 0.680(2) -0.1815(11) 0.037(3) Uani 0.50 1 d PDU
O6 O 0.257(3) 0.4601(16) -0.2239(10) 0.037(3) Uani 0.50 1 d PDU
O7 O -0.1023(16) 0.4169(13) -0.2762(9) 0.037(2) Uani 0.50 1 d PDU
O8 O -0.0181(15) 0.4531(15) -0.4109(9) 0.044(2) Uani 0.50 1 d PDU
O9 O 0.018(3) 0.7811(18) -0.4148(10) 0.037(3) Uani 0.50 1 d PDU
O10 O 0.259(2) 0.6550(18) -0.3928(11) 0.042(3) Uani 0.50 1 d PDU
O12 O 0.393(2) 0.392(2) 0.2489(10) 0.026(2) Uani 0.50 1 d PDU
O13 O 0.325(2) 0.4052(13) 0.1018(8) 0.035(2) Uani 0.50 1 d PDU
O14 O -0.261(2) 0.332(2) 0.1815(9) 0.029(3) Uani 0.50 1 d PDU
O15 O -0.243(2) 0.5376(16) 0.2449(10) 0.0281(19) Uani 0.50 1 d PDU
O16 O 0.1364(15) 0.5626(13) 0.2953(9) 0.0306(19) Uani 0.50 1 d PDU
O17 O 0.0662(16) 0.5277(15) 0.4177(9) 0.046(2) Uani 0.50 1 d PDU
O18 O -0.013(3) 0.230(2) 0.4326(10) 0.040(3) Uani 0.50 1 d PDU
O19 O -0.2749(19) 0.3176(18) 0.3775(11) 0.041(2) Uani 0.50 1 d PDU

loop_
_atom_site_aniso_label
_atom_site_aniso_U_11
_atom_site_aniso_U_22
_atom_site_aniso_U_33
_atom_site_aniso_U_23
_atom_site_aniso_U_13
_atom_site_aniso_U_12
C3 0.014(5) 0.023(4) 0.030(4) 0.014(3) -0.005(3) 0.000(3)
C4 0.018(4) 0.021(4) 0.023(4) 0.009(3) 0.013(3) 0.003(3)
C7 0.011(4) 0.010(3) 0.009(3) -0.004(3) 0.002(3) 0.005(2)
C8 0.020(4) 0.009(3) 0.016(3) -0.001(3) -0.003(3) -0.002(3)
N1 0.036(3) 0.025(5) 0.015(3) -0.003(5) 0.007(2) 0.005(4)
N2 0.036(3) 0.026(5) 0.019(3) -0.001(6) 0.005(3) 0.006(4)
O2 0.040(3) 0.031(4) 0.021(3) 0.002(2) -0.0007(19) -0.005(3)
N3 0.037(3) 0.020(5) 0.027(4) 0.002(3) 0.006(3) -0.002(4)
C1 0.026(3) 0.017(4) 0.023(3) 0.004(4) 0.009(2) 0.000(3)
C2 0.023(4) 0.019(5) 0.018(3) 0.007(3) 0.004(3) 0.002(4)
N4 0.031(3) 0.021(4) 0.017(3) -0.001(2) -0.001(3) -0.004(3)
N5 0.014(4) 0.031(4) 0.022(4) 0.006(3) 0.000(3) -0.004(3)
N6 0.019(4) 0.044(4) 0.023(4) 0.005(3) -0.009(3) 0.008(3)
N7 0.014(4) 0.029(4) 0.040(4) 0.015(4) -0.002(3) 0.005(3)
N8 0.028(4) 0.019(4) 0.042(5) -0.016(4) 0.010(4) -0.004(4)
N9 0.032(4) 0.039(5) 0.029(5) 0.001(4) 0.010(4) -0.002(4)
O11 0.043(2) 0.023(5) 0.029(4) -0.003(3) -0.001(3) -0.009(3)
N10 0.033(3) 0.026(4) 0.028(3) 0.000(3) 0.003(2) 0.003(3)
C5 0.019(3) 0.018(4) 0.016(3) 0.001(3) 0.005(2) 0.002(3)
C6 0.015(3) 0.015(4) 0.023(4) -0.004(3) 0.005(3) 0.002(3)
N11 0.036(3) 0.028(5) 0.022(4) 0.006(3) 0.003(3) -0.002(3)
N12 0.007(3) 0.019(3) 0.009(3) -0.004(3) -0.002(2) 0.006(3)
N13 0.013(2) 0.022(2) 0.017(3) 0.0028(17) 0.0072(18) -0.0008(17)
N14 0.016(4) 0.019(3) 0.024(4) -0.007(3) 0.015(3) 0.000(3)
N15 0.028(4) 0.023(5) 0.034(4) 0.000(3) 0.010(3) 0.001(4)
N16 0.030(4) 0.035(4) 0.023(4) 0.003(3) 0.014(3) -0.007(3)
O1 0.085(3) 0.048(2) 0.0372(19) 0.0077(16) 0.0221(18) 0.0199(18)
O3 0.022(5) 0.037(4) 0.017(4) 0.003(3) -0.008(3) -0.002(4)
O4 0.028(3) 0.049(5) 0.020(3) 0.000(3) 0.015(2) 0.001(3)
O5 0.024(5) 0.030(4) 0.052(6) -0.005(4) -0.006(4) 0.005(4)
O6 0.036(3) 0.023(3) 0.048(7) 0.010(4) -0.001(4) 0.007(2)
O7 0.037(5) 0.020(3) 0.060(6) 0.005(3) 0.022(4) -0.005(3)
O8 0.057(5) 0.039(4) 0.035(4) -0.018(3) 0.009(4) 0.005(4)
O9 0.048(4) 0.048(4) 0.017(5) 0.016(4) 0.010(4) -0.003(3)
O10 0.034(4) 0.060(6) 0.037(4) -0.001(3) 0.019(3) 0.001(3)
O12 0.013(3) 0.041(4) 0.019(4) 0.008(3) -0.008(2) 0.000(3)
O13 0.027(3) 0.056(6) 0.023(4) 0.003(3) 0.008(2) -0.001(4)
O14 0.019(4) 0.040(5) 0.027(4) -0.013(4) 0.004(3) -0.004(3)
O15 0.029(4) 0.021(3) 0.034(5) 0.002(3) 0.004(3) 0.016(2)
O16 0.028(4) 0.022(4) 0.045(4) -0.002(3) 0.015(3) -0.006(3)
O17 0.057(6) 0.038(4) 0.038(3) -0.018(3) -0.006(3) 0.010(3)
O18 0.041(3) 0.064(5) 0.017(5) 0.008(3) 0.007(4) 0.007(3)
O19 0.027(3) 0.054(5) 0.047(6) 0.001(4) 0.021(3) -0.006(3)

loop_
_atom_type_symbol
_atom_type_description
_atom_type_scat_dispersion_real
_atom_type_scat_dispersion_imag
_atom_type_scat_source
C C 0.0033 0.0016 'International Tables Vol C Tables 4.2.6.8 and 6.1.1.4'
H H 0.0000 0.0000 'International Tables Vol C Tables 4.2.6.8 and 6.1.1.4'
N N 0.0061 0.0033 'International Tables Vol C Tables 4.2.6.8 and 6.1.1.4'
O O 0.0106 0.0060 'International Tables Vol C Tables 4.2.6.8 and 6.1.1.4'

loop_
_geom_angle_atom_site_label_1
_geom_angle_atom_site_label_2
_geom_angle_atom_site_label_3
_geom_angle
_geom_angle_site_symmetry_1
_geom_angle_site_symmetry_3
C7 C3 C8 123(6) 3_565 3_565
C7 C3 N12 94(6) 3_565 3_565
C8 C3 N12 122.2(14) 3_565 3_565
C7 C3 N5 101(7) 3_565 .
C8 C3 N5 119.1(12) 3_565 .
N12 C3 N5 7.4(10) 3_565 .
C7 C3 C4 127(6) 3_565 .
C8 C3 C4 6.0(8) 3_565 .
N12 C3 C4 116.4(14) 3_565 .
N5 C3 C4 113.1(12) . .
C7 C3 H3A 26.7 3_565 .
C8 C3 H3A 100.2 3_565 .
N12 C3 H3A 96.0 3_565 .
N5 C3 H3A 103.4 . .
C4 C3 H3A 102.9 . .
C7 C3 H3B 85.3 3_565 .
C8 C3 H3B 112.7 3_565 .
N12 C3 H3B 113.7 3_565 .
N5 C3 H3B 111.4 . .
C4 C3 H3B 116.2 . .
H3A C3 H3B 108.4 . .
C8 C4 N14 139(7) 3_565 3_565
C8 C4 N15 108(6) 3_565 3_565
N14 C4 N15 113.6(15) 3_565 3_565
C8 C4 C3 48(6) 3_565 .
N14 C4 C3 110.6(11) 3_565 .
N15 C4 C3 113.6(14) 3_565 .
C8 C4 N9 61(7) 3_565 .
N14 C4 N9 107.6(11) 3_565 .
N15 C4 N9 104.9(17) 3_565 .
C3 C4 N9 105.9(12) . .
C8 C4 N8 112(6) 3_565 .
N14 C4 N8 109.1(13) 3_565 .
N15 C4 N8 5.0(18) 3_565 .
C3 C4 N8 114.6(13) . .
N9 C4 N8 108.8(15) . .
C8 C4 N7 137(6) 3_565 .
N14 C4 N7 2.3(12) 3_565 .
N15 C4 N7 115.8(14) 3_565 .
C3 C4 N7 110.0(10) . .
N9 C4 N7 105.7(11) . .
N8 C4 N7 111.2(13) . .
C8 C4 N16 60(6) 3_565 3_565
N14 C4 N16 109.6(12) 3_565 3_565
N15 C4 N16 103.7(16) 3_565 3_565
C3 C4 N16 105.0(13) . 3_565
N9 C4 N16 2.1(15) . 3_565
N8 C4 N16 107.8(15) . 3_565
N7 C4 N16 107.8(12) . 3_565
C8 C4 C7 44(6) 3_565 3_565
N14 C4 C7 116.7(10) 3_565 3_565
N15 C4 C7 109.1(14) 3_565 3_565
C3 C4 C7 6.2(11) . 3_565
N9 C4 C7 103.8(12) . 3_565
N8 C4 C7 110.5(13) . 3_565
N7 C4 C7 116.1(9) . 3_565
N16 C4 C7 102.7(12) 3_565 3_565
C3 C7 N12 78(6) 3_565 .
C3 C7 N5 71(6) 3_565 3_565
N12 C7 N5 6.9(9) . 3_565
C3 C7 C8 50(6) 3_565 .
N12 C7 C8 111.6(11) . .
N5 C7 C8 107.9(13) 3_565 .
C3 C7 C4 47(6) 3_565 3_565
N12 C7 C4 106.5(10) . 3_565
N5 C7 C4 102.8(12) 3_565 3_565
C8 C7 C4 5.1(8) . 3_565
C3 C7 H7A 75.7 3_565 .
N12 C7 H7A 104.8 . .
N5 C7 H7A 100.4 3_565 .
C8 C7 H7A 101.4 . .
C4 C7 H7A 103.2 3_565 .
C3 C7 H7B 164.1 3_565 .
N12 C7 H7B 115.3 . .
N5 C7 H7B 122.1 3_565 .
C8 C7 H7B 114.2 . .
C4 C7 H7B 117.7 3_565 .
H7A C7 H7B 108.0 . .
C4 C8 C3 126(7) 3_565 3_565
C4 C8 N9 112(7) 3_565 3_565
C3 C8 N9 117.8(15) 3_565 3_565
C4 C8 N15 65(6) 3_565 .
C3 C8 N15 116.8(14) 3_565 .
N9 C8 N15 105.6(16) 3_565 .
C4 C8 N14 36(6) 3_565 .
C3 C8 N14 108.9(10) 3_565 .
N9 C8 N14 104.1(12) 3_565 .
N15 C8 N14 101.8(12) . .
C4 C8 N16 114(7) 3_565 .
C3 C8 N16 116.6(13) 3_565 .
N9 C8 N16 2.5(14) 3_565 .
N15 C8 N16 104.8(15) . .
N14 C8 N16 106.6(10) . .
C4 C8 C7 131(7) 3_565 .
C3 C8 C7 7.1(12) 3_565 .
N9 C8 C7 115.4(13) 3_565 .
N15 C8 C7 112.7(13) . .
N14 C8 C7 115.9(9) . .
N16 C8 C7 113.9(12) . .
C4 C8 N8 61(6) 3_565 3_565
C3 C8 N8 116.8(14) 3_565 3_565
N9 C8 N8 108.7(17) 3_565 3_565
N15 C8 N8 4.4(16) . 3_565
N14 C8 N8 97.8(13) . 3_565
N16 C8 N8 108.1(16) . 3_565
C7 C8 N8 113.2(13) . 3_565
C4 C8 N7 39(6) 3_565 3_565
C3 C8 N7 108.3(10) 3_565 3_565
N9 C8 N7 102.5(12) 3_565 3_565
N15 C8 N7 104.1(13) . 3_565
N14 C8 N7 2.5(11) . 3_565
N16 C8 N7 105.0(10) . 3_565
C7 C8 N7 115.3(10) . 3_565
N8 C8 N7 100.2(13) 3_565 3_565
N2 N1 C5 142(5) 3_565 3_565
N2 N1 O1 91(4) 3_565 .
C5 N1 O1 125.0(12) 3_565 .
N2 N1 N2 38(4) 3_565 .
C5 N1 N2 104.5(11) 3_565 .
O1 N1 N2 129.8(6) . .
N2 N1 C1 151(5) 3_565 .
C5 N1 C1 9.9(9) 3_565 .
O1 N1 C1 116.2(8) . .
N2 N1 C1 113.8(7) . .
N2 N1 N1 28(3) 3_565 3_565
C5 N1 N1 115(2) 3_565 3_565
O1 N1 N1 119.3(13) . 3_565
N2 N1 N1 10.5(12) . 3_565
C1 N1 N1 124.2(17) . 3_565
N2 N1 N10 169(3) 3_565 3_565
C5 N1 N10 44.3(6) 3_565 3_565
O1 N1 N10 86.6(7) . 3_565
N2 N1 N10 141.9(7) . 3_565
C1 N1 N10 34.4(5) . 3_565
N1 N1 N10 151.8(17) 3_565 3_565
N1 N2 N2 122(6) 3_565 3_565
N1 N2 N1 142(4) 3_565 .
N2 N2 N1 19.2(16) 3_565 .
N1 N2 O1 67(4) 3_565 3_565
N2 N2 O1 170(2) 3_565 3_565
N1 N2 O1 151.0(7) . 3_565
N1 N2 C5 26(4) 3_565 .
N2 N2 C5 98(2) 3_565 .
N1 N2 C5 116.8(8) . .
O1 N2 C5 92.1(6) 3_565 .
N1 N2 C5 171(4) 3_565 3_565
N2 N2 C5 51.2(10) 3_565 3_565
N1 N2 C5 32.2(7) . 3_565
O1 N2 C5 118.9(12) 3_565 3_565
C5 N2 C5 148.9(12) . 3_565
N1 N2 C1 21(4) 3_565 3_565
N2 N2 C1 102(2) 3_565 3_565
N1 N2 C1 120.7(8) . 3_565
O1 N2 C1 88.3(4) 3_565 3_565
C5 N2 C1 4.4(6) . 3_565
C5 N2 C1 152.7(14) 3_565 3_565
O11 O2 N11 84.4(14) 3_565 3_565
O11 O2 N3 11.1(13) 3_565 .
N11 O2 N3 93.3(7) 3_565 .
O11 O2 N4 102.7(14) 3_565 .
N11 O2 N4 18.4(6) 3_565 .
N3 O2 N4 111.3(6) . .
N10 N3 O11 150(2) 3_565 3_565
N10 N3 C1 50.9(14) 3_565 .
O11 N3 C1 99.4(8) 3_565 .
N10 N3 O2 155.6(17) 3_565 .
O11 N3 O2 7.3(8) 3_565 .
C1 N3 O2 104.7(7) . .
N10 N3 C5 39.3(12) 3_565 3_565
O11 N3 C5 111.0(9) 3_565 3_565
C1 N3 C5 11.7(6) . 3_565
O2 N3 C5 116.3(7) . 3_565
C5 C1 N10 112(2) 3_565 3_565
C5 C1 C6 98(2) 3_565 3_565
N10 C1 C6 149.6(9) 3_565 3_565
C5 C1 N3 138(2) 3_565 .
N10 C1 N3 25.8(5) 3_565 .
C6 C1 N3 123.7(8) 3_565 .
C5 C1 C2 112(2) 3_565 .
N10 C1 C2 136.1(8) 3_565 .
C6 C1 C2 13.5(8) 3_565 .
N3 C1 C2 110.3(7) . .
C5 C1 N1 19(2) 3_565 .
N10 C1 N1 93.2(8) 3_565 .
C6 C1 N1 117.2(9) 3_565 .
N3 C1 N1 119.0(8) . .
C2 C1 N1 130.7(8) . .
C5 C1 O11 168(2) 3_565 3_565
N10 C1 O11 55.9(4) 3_565 3_565
C6 C1 O11 93.7(7) 3_565 3_565
N3 C1 O11 30.1(4) . 3_565
C2 C1 O11 80.3(6) . 3_565
N1 C1 O11 149.0(8) . 3_565
C5 C1 N11 145(2) 3_565 3_565
N10 C1 N11 103.5(6) 3_565 3_565
C6 C1 N11 46.1(5) 3_565 3_565
N3 C1 N11 77.7(6) . 3_565
C2 C1 N11 32.7(7) . 3_565
N1 C1 N11 163.0(8) . 3_565
O11 C1 N11 47.6(4) 3_565 3_565
C5 C1 N2 12.1(17) 3_565 3_565
N10 C1 N2 99.9(10) 3_565 3_565
C6 C1 N2 110.5(8) 3_565 3_565
N3 C1 N2 125.7(9) . 3_565
C2 C1 N2 123.9(8) . 3_565
N1 C1 N2 7.1(11) . 3_565
O11 C1 N2 155.8(9) 3_565 3_565
N11 C1 N2 156.6(8) 3_565 3_565
C6 C2 N11 150(4) 3_565 3_565
C6 C2 N4 164(4) 3_565 .
N11 C2 N4 14.9(9) 3_565 .
C6 C2 N5 71(3) 3_565 .
N11 C2 N5 138.6(14) 3_565 .
N4 C2 N5 124.6(11) . .
C6 C2 C1 56(3) 3_565 .
N11 C2 C1 94.8(11) 3_565 .
N4 C2 C1 108.3(8) . .
N5 C2 C1 126.7(11) . .
C6 C2 N12 73(3) 3_565 3_565
N11 C2 N12 135.9(12) 3_565 3_565
N4 C2 N12 122.5(10) . 3_565
N5 C2 N12 5.0(14) . 3_565
C1 C2 N12 129.1(10) . 3_565
C6 C2 C5 40(3) 3_565 3_565
N11 C2 C5 111.2(12) 3_565 3_565
N4 C2 C5 124.7(9) . 3_565
N5 C2 C5 110.3(10) . 3_565
C1 C2 C5 16.4(4) . 3_565
N12 C2 C5 112.7(9) 3_565 3_565
N11 N4 C2 35(3) 3_565 .
N11 N4 O2 74(2) 3_565 .
C2 N4 O2 105.3(7) . .
N11 N4 O11 54(2) 3_565 3_565
C2 N4 O11 85.8(6) . 3_565
O2 N4 O11 19.7(3) . 3_565
N11 N4 C6 31(3) 3_565 3_565
C2 N4 C6 3.3(9) . 3_565
O2 N4 C6 102.0(6) . 3_565
O11 N4 C6 82.6(6) 3_565 3_565
N12 N5 C6 140(10) 3_565 3_565
N12 N5 C2 136(10) 3_565 .
C6 N5 C2 14.9(8) 3_565 .
N12 N5 N6 48(7) 3_565 .
C6 N5 N6 107.5(11) 3_565 .
C2 N5 N6 116.4(12) . .
N12 N5 C3 73(7) 3_565 .
C6 N5 C3 129.1(13) 3_565 .
C2 N5 C3 115.8(13) . .
N6 N5 C3 119.4(12) . .
N12 N5 C7 65(7) 3_565 3_565
C6 N5 C7 133.1(14) 3_565 3_565
C2 N5 C7 118.9(13) . 3_565
N6 N5 C7 112.3(12) . 3_565
C3 N5 C7 8.3(11) . 3_565
N12 N5 N13 41(7) 3_565 3_565
C6 N5 N13 114.6(13) 3_565 3_565
C2 N5 N13 122.7(13) . 3_565
N6 N5 N13 7.5(7) . 3_565
C3 N5 N13 111.9(12) . 3_565
C7 N5 N13 104.9(12) 3_565 3_565
N13 N6 O13 113(6) 3_565 3_565
N13 N6 O4 122(6) 3_565 .
O13 N6 O4 19.2(10) 3_565 .
N13 N6 O3 13(6) 3_565 .
O13 N6 O3 114.8(14) 3_565 .
O4 N6 O3 127.4(13) . .
N13 N6 N12 113(6) 3_565 3_565
O13 N6 N12 133.3(14) 3_565 3_565
O4 N6 N12 121.7(12) . 3_565
O3 N6 N12 110.6(13) . 3_565
N13 N6 N5 119(6) 3_565 .
O13 N6 N5 127.4(13) 3_565 .
O4 N6 N5 116.7(9) . .
O3 N6 N5 115.9(10) . .
N12 N6 N5 6.2(13) 3_565 .
N13 N6 O12 6(6) 3_565 3_565
O13 N6 O12 117.1(16) 3_565 3_565
O4 N6 O12 126.8(14) . 3_565
O3 N6 O12 9.1(16) . 3_565
N12 N6 O12 109.4(12) 3_565 3_565
N5 N6 O12 115.2(14) . 3_565
N14 N7 O14 129(9) 3_565 3_565
N14 N7 O15 89(9) 3_565 3_565
O14 N7 O15 140.4(18) 3_565 3_565
N14 N7 O5 130(9) 3_565 .
O14 N7 O5 5(2) 3_565 .
O15 N7 O5 140.4(15) 3_565 .
N14 N7 O6 100(9) 3_565 .
O14 N7 O6 127.0(15) 3_565 .
O15 N7 O6 15.0(13) 3_565 .
O5 N7 O6 127.8(12) . .
N14 N7 C4 20(10) 3_565 .
O14 N7 C4 115.7(15) 3_565 .
O15 N7 C4 103.8(15) 3_565 .
O5 N7 C4 115.6(9) . .
O6 N7 C4 116.3(10) . .
N14 N7 C8 24(9) 3_565 3_565
O14 N7 C8 111.4(15) 3_565 3_565
O15 N7 C8 108.2(15) 3_565 3_565
O5 N7 C8 111.2(11) . 3_565
O6 N7 C8 120.9(11) . 3_565
C4 N7 C8 4.6(7) . 3_565
N15 N8 O16 132(10) 3_565 3_565
N15 N8 O17 68(9) 3_565 3_565
O16 N8 O17 123.1(18) 3_565 3_565
N15 N8 O8 77(10) 3_565 .
O16 N8 O8 129.9(15) 3_565 .
O17 N8 O8 19.1(9) 3_565 .
N15 N8 O7 145(10) 3_565 .
O16 N8 O7 18.7(10) 3_565 .
O17 N8 O7 133.1(14) 3_565 .
O8 N8 O7 132.5(12) . .
N15 N8 C4 54(10) 3_565 .
O16 N8 C4 116.8(15) 3_565 .
O17 N8 C4 115.1(15) 3_565 .
O8 N8 C4 113.2(10) . .
O7 N8 C4 111.6(9) . .
N15 N8 C8 49(10) 3_565 3_565
O16 N8 C8 117.3(16) 3_565 3_565
O17 N8 C8 111.7(16) 3_565 3_565
O8 N8 C8 111.9(11) . 3_565
O7 N8 C8 114.3(11) . 3_565
C4 N8 C8 6.4(7) . 3_565
N16 N9 O10 90(10) 3_565 .
N16 N9 O9 39(10) 3_565 .
O10 N9 O9 126.7(14) . .
N16 N9 O19 94(10) 3_565 3_565
O10 N9 O19 16.9(13) . 3_565
O9 N9 O19 126(2) . 3_565
N16 N9 O18 29(10) 3_565 3_565
O10 N9 O18 118.9(19) . 3_565
O9 N9 O18 12.3(18) . 3_565
O19 N9 O18 121.8(17) 3_565 3_565
N16 N9 C8 142(10) 3_565 3_565
O10 N9 C8 124.2(13) . 3_565
O9 N9 C8 108.9(12) . 3_565
O19 N9 C8 123.2(17) 3_565 3_565
O18 N9 C8 114.9(18) 3_565 3_565
N16 N9 C4 147(10) 3_565 .
O10 N9 C4 117.4(11) . .
O9 N9 C4 115.5(10) . .
O19 N9 C4 117.2(16) 3_565 .
O18 N9 C4 121.0(17) 3_565 .
C8 N9 C4 6.8(8) 3_565 .
O2 O11 N3 162(2) 3_565 3_565
O2 O11 N10 169(2) 3_565 .
N3 O11 N10 12.2(7) 3_565 .
O2 O11 N11 72.3(15) 3_565 .
N3 O11 N11 122.0(8) 3_565 .
N10 O11 N11 109.9(6) . .
O2 O11 N4 57.6(12) 3_565 3_565
N3 O11 N4 135.8(8) 3_565 3_565
N10 O11 N4 123.9(7) . 3_565
N11 O11 N4 14.8(6) . 3_565
O2 O11 C1 141.5(17) 3_565 3_565
N3 O11 C1 50.6(5) 3_565 3_565
N10 O11 C1 38.5(5) . 3_565
N11 O11 C1 71.4(6) . 3_565
N4 O11 C1 85.5(6) 3_565 3_565
N3 N10 C1 103.3(18) 3_565 3_565
N3 N10 C5 124.5(16) 3_565 .
C1 N10 C5 21.3(6) 3_565 .
N3 N10 O11 17.8(13) 3_565 .
C1 N10 O11 85.6(7) 3_565 .
C5 N10 O11 106.9(6) . .
N3 N10 N1 155.6(18) 3_565 3_565
C1 N10 N1 52.4(6) 3_565 3_565
C5 N10 N1 31.1(7) . 3_565
O11 N10 N1 138.0(8) . 3_565
C1 C5 N1 151(3) 3_565 3_565
C1 C5 N10 46.7(19) 3_565 .
N1 C5 N10 104.6(11) 3_565 .
C1 C5 N2 163(2) 3_565 .
N1 C5 N2 12.6(14) 3_565 .
N10 C5 N2 116.8(7) . .
C1 C5 C6 61(2) 3_565 .
N1 C5 C6 147.6(11) 3_565 .
N10 C5 C6 107.5(6) . .
N2 C5 C6 135.7(8) . .
C1 C5 C2 51.7(18) 3_565 3_565
N1 C5 C2 156.7(12) 3_565 3_565
N10 C5 C2 98.4(6) . 3_565
N2 C5 C2 144.8(8) . 3_565
C6 C5 C2 9.2(8) . 3_565
C1 C5 N3 30.5(17) 3_565 3_565
N1 C5 N3 120.8(13) 3_565 3_565
N10 C5 N3 16.2(5) . 3_565
N2 C5 N3 132.9(8) . 3_565
C6 C5 N3 91.3(6) . 3_565
C2 C5 N3 82.2(5) 3_565 3_565
C1 C5 N2 162(3) 3_565 3_565
N1 C5 N2 43.3(5) 3_565 3_565
N10 C5 N2 141.3(8) . 3_565
N2 C5 N2 31.1(12) . 3_565
C6 C5 N2 108.0(9) . 3_565
C2 C5 N2 116.3(10) 3_565 3_565
N3 C5 N2 154.6(8) 3_565 3_565
C2 C6 C1 110(4) 3_565 3_565
C2 C6 N11 22(3) 3_565 .
C1 C6 N11 89.0(7) 3_565 .
C2 C6 N5 94(4) 3_565 3_565
C1 C6 N5 154.2(13) 3_565 3_565
N11 C6 N5 116.0(12) . 3_565
C2 C6 C5 131(4) 3_565 .
C1 C6 C5 20.8(4) 3_565 .
N11 C6 C5 109.8(8) . .
N5 C6 C5 133.8(11) 3_565 .
C2 C6 N12 94(4) 3_565 .
C1 C6 N12 155.9(11) 3_565 .
N11 C6 N12 115.1(11) . .
N5 C6 N12 4.9(13) 3_565 .
C5 C6 N12 135.1(10) . .
C2 C6 N4 12(3) 3_565 3_565
C1 C6 N4 98.1(8) 3_565 3_565
N11 C6 N4 10.2(7) . 3_565
N5 C6 N4 106.3(10) 3_565 3_565
C5 C6 N4 118.8(8) . 3_565
N12 C6 N4 105.8(9) . 3_565
N4 N11 C2 130(3) 3_565 3_565
N4 N11 C6 138(3) 3_565 .
C2 N11 C6 7.9(12) 3_565 .
N4 N11 O2 88(3) 3_565 3_565
C2 N11 O2 135.2(12) 3_565 3_565
C6 N11 O2 128.3(8) . 3_565
N4 N11 O11 111(3) 3_565 .
C2 N11 O11 113.3(10) 3_565 .
C6 N11 O11 105.8(7) . .
O2 N11 O11 23.3(4) 3_565 .
N4 N11 C1 161(4) 3_565 3_565
C2 N11 C1 52.5(7) 3_565 3_565
C6 N11 C1 44.9(7) . 3_565
O2 N11 C1 83.7(6) 3_565 3_565
O11 N11 C1 60.9(5) . 3_565
N5 N12 N6 126(8) 3_565 3_565
N5 N12 N13 134(8) 3_565 .
N6 N12 N13 8.7(8) 3_565 .
N5 N12 C3 99(7) 3_565 3_565
N6 N12 C3 132.5(14) 3_565 3_565
N13 N12 C3 123.8(12) . 3_565
N5 N12 C7 108(7) 3_565 .
N6 N12 C7 125.1(12) 3_565 .
N13 N12 C7 116.5(10) . .
C3 N12 C7 8.9(12) 3_565 .
N5 N12 C6 35(9) 3_565 .
N6 N12 C6 105.8(11) 3_565 .
N13 N12 C6 114.1(10) . .
C3 N12 C6 120.8(13) 3_565 .
C7 N12 C6 126.3(11) . .
N5 N12 C2 39(10) 3_565 3_565
N6 N12 C2 114.6(12) 3_565 3_565
N13 N12 C2 122.4(11) . 3_565
C3 N12 C2 109.8(12) 3_565 3_565
C7 N12 C2 114.2(11) . 3_565
C6 N12 C2 13.5(7) . 3_565
N6 N13 O3 164(8) 3_565 3_565
N6 N13 O12 173(7) 3_565 .
O3 N13 O12 11.3(19) 3_565 .
N6 N13 O13 57(5) 3_565 .
O3 N13 O13 124.3(16) 3_565 .
O12 N13 O13 127.7(12) . .
N6 N13 O4 50(5) 3_565 3_565
O3 N13 O4 136.4(19) 3_565 3_565
O12 N13 O4 136.2(14) . 3_565
O13 N13 O4 17.1(9) . 3_565
N6 N13 N12 58(5) 3_565 .
O3 N13 N12 118.1(17) 3_565 .
O12 N13 N12 117.3(10) . .
O13 N13 N12 114.7(9) . .
O4 N13 N12 105.4(11) 3_565 .
N6 N13 N5 53(5) 3_565 3_565
O3 N13 N5 122.0(16) 3_565 3_565
O12 N13 N5 121.8(13) . 3_565
O13 N13 N5 110.0(12) . 3_565
O4 N13 N5 101.3(11) 3_565 3_565
N12 N13 N5 5.1(12) . 3_565
N7 N14 O15 83(9) 3_565 .
N7 N14 O14 45(8) 3_565 .
O15 N14 O14 127.0(12) . .
N7 N14 O6 73(8) 3_565 3_565
O15 N14 O6 14.6(13) . 3_565
O14 N14 O6 114.5(15) . 3_565
N7 N14 O5 44(8) 3_565 3_565
O15 N14 O5 127.2(14) . 3_565
O14 N14 O5 4.3(19) . 3_565
O6 N14 O5 115.4(15) 3_565 3_565
N7 N14 C4 158(10) 3_565 3_565
O15 N14 C4 113.1(11) . 3_565
O14 N14 C4 119.8(12) . 3_565
O6 N14 C4 125.6(16) 3_565 3_565
O5 N14 C4 119.0(14) 3_565 3_565
N7 N14 C8 154(10) 3_565 .
O15 N14 C8 117.7(8) . .
O14 N14 C8 115.1(9) . .
O6 N14 C8 130.3(15) 3_565 .
O5 N14 C8 114.2(13) 3_565 .
C4 N14 C8 4.8(8) 3_565 .
N8 N15 O17 105(10) 3_565 .
N8 N15 O16 43(10) 3_565 .
O17 N15 O16 118.1(14) . .
N8 N15 O8 96(10) 3_565 3_565
O17 N15 O8 19.6(9) . 3_565
O16 N15 O8 122.0(14) . 3_565
N8 N15 O7 31(10) 3_565 3_565
O17 N15 O7 125.2(14) . 3_565
O16 N15 O7 16.5(9) . 3_565
O8 N15 O7 122.6(18) 3_565 3_565
N8 N15 C4 121(10) 3_565 3_565
O17 N15 C4 125.3(13) . 3_565
O16 N15 C4 115.7(12) . 3_565
O8 N15 C4 121.1(16) 3_565 3_565
O7 N15 C4 109.2(14) 3_565 3_565
N8 N15 C8 127(10) 3_565 .
O17 N15 C8 122.0(10) . .
O16 N15 C8 117.4(10) . .
O8 N15 C8 120.5(14) 3_565 .
O7 N15 C8 112.8(13) 3_565 .
C4 N15 C8 7.1(8) 3_565 .
N9 N16 O9 138(10) 3_565 3_565
N9 N16 O10 85(10) 3_565 3_565
O9 N16 O10 134.8(19) 3_565 3_565
N9 N16 O18 148(10) 3_565 .
O9 N16 O18 13.4(19) 3_565 .
O10 N16 O18 126.4(17) 3_565 .
N9 N16 O19 81(10) 3_565 .
O9 N16 O19 132.9(19) 3_565 .
O10 N16 O19 16.8(13) 3_565 .
O18 N16 O19 129.1(13) . .
N9 N16 C8 35(10) 3_565 .
O9 N16 C8 108.1(17) 3_565 .
O10 N16 C8 117.1(17) 3_565 .
O18 N16 C8 114.9(10) . .
O19 N16 C8 115.7(11) . .
N9 N16 C4 31(10) 3_565 3_565
O9 N16 C4 114.2(18) 3_565 3_565
O10 N16 C4 110.9(17) 3_565 3_565
O18 N16 C4 120.6(12) . 3_565
O19 N16 C4 110.3(12) . 3_565
C8 N16 C4 6.3(7) . 3_565
N1 O1 N2 21.2(7) . 3_565
O12 O3 N13 129(8) 3_565 3_565
O12 O3 N6 132(7) 3_565 .
N13 O3 N6 3.1(15) 3_565 .
O13 O4 N6 70(3) 3_565 .
O13 O4 N13 67(3) 3_565 3_565
N6 O4 N13 8.5(9) . 3_565
O14 O5 N7 41(10) 3_565 .
O14 O5 N14 40(10) 3_565 3_565
N7 O5 N14 5.5(10) . 3_565
O15 O6 N7 80(5) 3_565 .
O15 O6 N14 75(4) 3_565 3_565
N7 O6 N14 7.5(12) . 3_565
O16 O7 N8 59(4) 3_565 .
O16 O7 N15 57(3) 3_565 3_565
N8 O7 N15 4(2) . 3_565
O17 O8 N15 76(4) 3_565 3_565
O17 O8 N8 80(4) 3_565 .
N15 O8 N8 7.2(19) 3_565 .
O18 O9 N16 99(8) 3_565 3_565
O18 O9 N9 102(7) 3_565 .
N16 O9 N9 3(2) 3_565 .
O19 O10 N16 82(5) 3_565 3_565
O19 O10 N9 81(5) 3_565 .
N16 O10 N9 5.1(14) 3_565 .
O3 O12 N13 39(6) 3_565 .
O3 O12 N6 39(6) 3_565 3_565
N13 O12 N6 1.1(11) . 3_565
O4 O13 N6 91(3) 3_565 3_565
O4 O13 N13 96(4) 3_565 .
N6 O13 N13 9.9(10) 3_565 .
O5 O14 N7 135(10) 3_565 3_565
O5 O14 N14 136(10) 3_565 .
N7 O14 N14 6.1(11) 3_565 .
O6 O15 N7 85(5) 3_565 3_565
O6 O15 N14 90(5) 3_565 .
N7 O15 N14 7.9(12) 3_565 .
O7 O16 N8 102(4) 3_565 3_565
O7 O16 N15 107(4) 3_565 .
N8 O16 N15 6(3) 3_565 .
O8 O17 N15 84(4) 3_565 .
O8 O17 N8 81(4) 3_565 3_565
N15 O17 N8 7.0(17) . 3_565
O9 O18 N16 67(7) 3_565 .
O9 O18 N9 66(6) 3_565 3_565
N16 O18 N9 2.5(15) . 3_565
O10 O19 N9 82(5) 3_565 3_565
O10 O19 N16 81(5) 3_565 .
N9 O19 N16 5.0(13) 3_565 .

loop_
_geom_bond_atom_site_label_1
_geom_bond_atom_site_label_2
_geom_bond_distance
_geom_bond_site_symmetry_2
C3 C7 0.22(3) 3_565
C3 C8 1.40(2) 3_565
C3 N12 1.42(2) 3_565
C3 N5 1.460(11) .
C3 C4 1.522(11) .
C3 H3A 0.9599 .
C3 H3B 0.9600 .
C4 C8 0.20(2) 3_565
C4 N14 1.37(2) 3_565
C4 N15 1.44(2) 3_565
C4 N9 1.526(6) .
C4 N8 1.529(6) .
C4 N7 1.529(6) .
C4 N16 1.62(2) 3_565
C4 C7 1.665(19) 3_565
C7 C3 0.22(3) 3_565
C7 N12 1.448(10) .
C7 N5 1.52(2) 3_565
C7 C8 1.532(10) .
C7 C4 1.665(19) 3_565
C7 H7A 0.9600 .
C7 H7B 0.9600 .
C8 C4 0.20(2) 3_565
C8 C3 1.40(2) 3_565
C8 N9 1.44(2) 3_565
C8 N15 1.514(6) .
C8 N14 1.526(6) .
C8 N16 1.529(6) .
C8 N8 1.61(2) 3_565
C8 N7 1.68(2) 3_565
N1 N2 0.486(11) 3_565
N1 C5 0.969(16) 3_565
N1 O1 1.242(18) .
N1 N2 1.247(6) .
N1 C1 1.439(10) .
N1 N1 1.66(2) 3_565
N1 N10 1.814(9) 3_565
N2 N1 0.486(11) 3_565
N2 N2 0.92(3) 3_565
N2 O1 1.345(16) 3_565
N2 C5 1.384(12) .
N2 C5 1.760(10) 3_565
N2 C1 1.881(15) 3_565
O2 O11 0.553(8) 3_565
O2 N11 1.332(15) 3_565
O2 N3 1.372(6) .
O2 N4 1.385(8) .
N3 N10 0.577(7) 3_565
N3 O11 0.836(8) 3_565
N3 C1 1.289(8) .
N3 C5 1.703(9) 3_565
C1 C5 0.512(8) 3_565
C1 N10 1.027(13) 3_565
C1 C6 1.261(17) 3_565
C1 C2 1.422(10) .
C1 O11 1.646(8) 3_565
C1 N11 1.786(12) 3_565
C1 N2 1.881(15) 3_565
C2 C6 0.353(18) 3_565
C2 N11 0.969(17) 3_565
C2 N4 1.295(9) .
C2 N5 1.371(19) .
C2 N12 1.515(17) 3_565
C2 C5 1.681(16) 3_565
N4 N11 0.437(13) 3_565
N4 O11 1.601(12) 3_565
N4 C6 1.638(16) 3_565
N5 N12 0.19(3) 3_565
N5 C6 1.300(18) 3_565
N5 N6 1.427(9) .
N5 C7 1.52(2) 3_565
N5 N13 1.55(2) 3_565
N6 N13 0.232(19) 3_565
N6 O13 1.13(2) 3_565
N6 O4 1.202(10) .
N6 O3 1.223(10) .
N6 N12 1.31(2) 3_565
N6 O12 1.448(18) 3_565
N7 N14 0.17(2) 3_565
N7 O14 1.11(3) 3_565
N7 O15 1.20(2) 3_565
N7 O5 1.213(11) .
N7 O6 1.218(10) .
N7 C8 1.68(2) 3_565
N8 N15 0.16(4) 3_565
N8 O16 1.09(2) 3_565
N8 O17 1.23(3) 3_565
N8 O8 1.236(11) .
N8 O7 1.238(11) .
N8 C8 1.61(2) 3_565
N9 N16 0.11(3) 3_565
N9 O10 1.217(11) .
N9 O9 1.220(11) .
N9 O19 1.21(3) 3_565
N9 O18 1.31(3) 3_565
N9 C8 1.44(2) 3_565
O11 O2 0.553(8) 3_565
O11 N3 0.836(8) 3_565
O11 N10 1.367(6) .
O11 N11 1.391(9) .
O11 N4 1.601(12) 3_565
O11 C1 1.646(8) 3_565
N10 N3 0.577(7) 3_565
N10 C1 1.027(13) 3_565
N10 C5 1.308(8) .
N10 N1 1.814(9) 3_565
C5 C1 0.512(8) 3_565
C5 N1 0.969(16) 3_565
C5 C6 1.429(10) .
C5 C2 1.681(16) 3_565
C5 N3 1.703(9) 3_565
C5 N2 1.760(10) 3_565
C6 C2 0.353(18) 3_565
C6 C1 1.261(17) 3_565
C6 N11 1.286(9) .
C6 N5 1.300(18) 3_565
C6 N12 1.452(17) .
C6 N4 1.638(16) 3_565
N11 N4 0.437(13) 3_565
N11 C2 0.969(17) 3_565
N11 O2 1.332(15) 3_565
N11 C1 1.786(12) 3_565
N12 N5 0.19(3) 3_565
N12 N6 1.31(2) 3_565
N12 N13 1.415(9) .
N12 C3 1.42(2) 3_565
N12 C2 1.515(17) 3_565
N13 N6 0.232(19) 3_565
N13 O3 0.999(19) 3_565
N13 O12 1.217(10) .
N13 O13 1.237(10) .
N13 O4 1.339(19) 3_565
N13 N5 1.55(2) 3_565
N14 N7 0.17(2) 3_565
N14 O15 1.214(10) .
N14 O14 1.218(9) .
N14 O6 1.26(2) 3_565
N14 O5 1.33(2) 3_565
N14 C4 1.37(2) 3_565
N15 N8 0.16(4) 3_565
N15 O17 1.182(10) .
N15 O16 1.195(11) .
N15 O8 1.21(2) 3_565
N15 O7 1.37(2) 3_565
N15 C4 1.44(2) 3_565
N16 N9 0.11(3) 3_565
N16 O9 1.14(3) 3_565
N16 O10 1.22(3) 3_565
N16 O18 1.217(10) .
N16 O19 1.227(12) .
N16 C4 1.62(2) 3_565
O1 N2 1.345(16) 3_565
O3 O12 0.31(3) 3_565
O3 N13 0.999(19) 3_565
O4 O13 0.40(2) 3_565
O4 N13 1.339(19) 3_565
O5 O14 0.14(4) 3_565
O5 N14 1.33(2) 3_565
O6 O15 0.32(3) 3_565
O6 N14 1.26(2) 3_565
O7 O16 0.407(19) 3_565
O7 N15 1.37(2) 3_565
O8 O17 0.409(19) 3_565
O8 N15 1.21(2) 3_565
O9 O18 0.29(4) 3_565
O9 N16 1.14(3) 3_565
O10 O19 0.36(3) 3_565
O10 N16 1.22(3) 3_565
O12 O3 0.31(3) 3_565
O12 N6 1.448(18) 3_565
O13 O4 0.40(2) 3_565
O13 N6 1.13(2) 3_565
O14 O5 0.14(4) 3_565
O14 N7 1.11(3) 3_565
O15 O6 0.32(3) 3_565
O15 N7 1.20(2) 3_565
O16 O7 0.407(19) 3_565
O16 N8 1.09(2) 3_565
O17 O8 0.409(19) 3_565
O17 N8 1.23(3) 3_565
O18 O9 0.29(4) 3_565
O18 N9 1.31(3) 3_565
O19 O10 0.36(3) 3_565
O19 N9 1.21(3) 3_565
